data_1519133
loop_
_publ_author_name
'McCullough, Kevin J.'
'Hursthouse, Michael B.'
'Coles, Simon J.'

_publ_section_title
;
 (8S)-8-methoxyoxacyclotetradecane-2,13-dione
;
_journal_name_full 'Crystal Structure Report Archive'
_journal_page_first 1192
_journal_year 1993
_chemical_formula_moiety 'C14 H24 O4'
_chemical_formula_sum 'C14 H24 O4'
_chemical_formula_weight 256.33
_space_group_IT_number 14
_symmetry_cell_setting monoclinic
_symmetry_space_group_name_Hall '-P 2ybc'
_symmetry_space_group_name_H-M 'P 1 21/c 1'
_atom_sites_solution_hydrogens geom
_atom_sites_solution_primary direct
_atom_sites_solution_secondary difmap
_cell_angle_alpha 90.00
_cell_angle_beta 101.01(16)
_cell_angle_gamma 90.00
_cell_formula_units_Z 4
_cell_length_a 8.910(6)
_cell_length_b 27.07(3)
_cell_length_c 5.947(7)
_cell_measurement_temperature 150(2)
_cell_volume 1408(3)
_computing_cell_refinement REFINE
_computing_data_collection 'MADNES (Pflugrath & Messerschmidt, 1989)'
_computing_data_reduction 'ABSURD (Karaulov, 1992)'
_computing_publication_material SHELXL97
_computing_structure_refinement 'SHELXL97 (Sheldrick, 2008)'
_computing_structure_solution 'SIR92 (Altomare, Cascarano, Giacovazzo & Guaglitardi, 1993)'
_diffrn_ambient_temperature 150(2)
_diffrn_measured_fraction_theta_full 0.826
_diffrn_measured_fraction_theta_max 0.826
_diffrn_measurement_device_type 'Delft instruments FAST area detector'
_diffrn_measurement_method 'Intensity measurements as described by Darr, Drake, Hursthouse & Malik (1993)'
_diffrn_radiation_monochromator graphite
_diffrn_radiation_source 'rotating anode generator'
_diffrn_radiation_type MoK\a
_diffrn_radiation_wavelength 0.71069
_diffrn_reflns_av_R_equivalents 0.0632
_diffrn_reflns_av_sigmaI/netI 0.1869
_diffrn_reflns_limit_h_max 9
_diffrn_reflns_limit_h_min -9
_diffrn_reflns_limit_k_max 31
_diffrn_reflns_limit_k_min -16
_diffrn_reflns_limit_l_max 6
_diffrn_reflns_limit_l_min -6
_diffrn_reflns_number 3701
_diffrn_reflns_theta_full 25.01
_diffrn_reflns_theta_max 25.01
_diffrn_reflns_theta_min 3.01
_exptl_absorpt_coefficient_mu 0.087
_exptl_absorpt_correction_type none
_exptl_crystal_colour unk
_exptl_crystal_density_diffrn 1.209
_exptl_crystal_density_method 'not measured'
_exptl_crystal_description unk
_exptl_crystal_F_000 560
_exptl_crystal_size_max 0.2
_exptl_crystal_size_mid 0.2
_exptl_crystal_size_min 0.2
_refine_diff_density_max 0.224
_refine_diff_density_min -0.152
_refine_diff_density_rms 0.047
_refine_ls_extinction_method none
_refine_ls_goodness_of_fit_ref 0.584
_refine_ls_hydrogen_treatment constr
_refine_ls_matrix_type full
_refine_ls_number_parameters 164
_refine_ls_number_reflns 2043
_refine_ls_number_restraints 0
_refine_ls_restrained_S_all 0.584
_refine_ls_R_factor_all 0.0885
_refine_ls_R_factor_gt 0.0500
_refine_ls_shift/su_max 0.000
_refine_ls_shift/su_mean 0.000
_refine_ls_structure_factor_coef Fsqd
_refine_ls_weighting_details 'calc w=1/[\s^2^(Fo^2^)+(0.0000P)^2^+0.0000P] where P=(Fo^2^+2Fc^2^)/3'
_refine_ls_weighting_scheme calc
_refine_ls_wR_factor_gt 0.1123
_refine_ls_wR_factor_ref 0.1558
_reflns_number_gt 1000
_reflns_number_total 2043
_reflns_threshold_expression >2\s(I)
_cod_data_source_file eCrystal-1192.cif
_cod_data_source_block solution
_cod_depositor_comments
;
Citation :
McCullough, Kevin J. and Hursthouse, Michael B. and Coles, Simon J. (1993) 
University of Southampton, Crystal Structure Report Archive. 
(doi:10.5258/ecrystals/1192)

http://ecrystals.chem.soton.ac.uk/1192/
;
_cod_original_cell_volume 1408(2)
_cod_original_sg_symbol_H-M P2(1)/c
_cod_database_code 1519133

loop_
_symmetry_equiv_pos_as_xyz
'x, y, z'
'-x, y+1/2, -z+1/2'
'-x, -y, -z'
'x, -y-1/2, z-1/2'

loop_
_atom_site_label
_atom_site_type_symbol
_atom_site_fract_x
_atom_site_fract_y
_atom_site_fract_z
_atom_site_U_iso_or_equiv
_atom_site_adp_type
_atom_site_occupancy
_atom_site_symmetry_multiplicity
_atom_site_calc_flag
_atom_site_refinement_flags
_atom_site_disorder_assembly
_atom_site_disorder_group
O2 O 0.0306(2) 0.07138(9) 0.9888(4) 0.0381(6) Uani 1 1 d . . .
O3 O -0.7082(3) 0.15335(9) 0.8913(4) 0.0439(7) Uani 1 1 d . . .
O1 O -0.1771(3) 0.04299(9) 0.4343(4) 0.0419(6) Uani 1 1 d . . .
O4 O -0.0665(3) 0.13906(9) 0.7938(4) 0.0436(6) Uani 1 1 d . . .
C2 C -0.1514(4) 0.04451(12) 0.6420(6) 0.0334(8) Uani 1 1 d . . .
C3 C -0.5503(4) 0.14265(13) 0.9769(5) 0.0343(8) Uani 1 1 d . . .
H3 H -0.4893 0.1530 0.8601 0.041 Uiso 1 1 calc R . .
C4 C -0.5614(4) 0.05864(13) 0.7794(6) 0.0358(8) Uani 1 1 d . . .
H4A H -0.6549 0.0708 0.6769 0.043 Uiso 1 1 calc R . .
H4B H -0.5776 0.0233 0.8112 0.043 Uiso 1 1 calc R . .
C5 C -0.5407(4) 0.08715(13) 1.0044(5) 0.0359(8) Uani 1 1 d . . .
H5A H -0.6200 0.0763 1.0896 0.043 Uiso 1 1 calc R . .
H5B H -0.4398 0.0786 1.0981 0.043 Uiso 1 1 calc R . .
C6 C -0.2794(3) 0.03993(13) 0.7772(5) 0.0344(8) Uani 1 1 d . . .
H6A H -0.2968 0.0046 0.8059 0.041 Uiso 1 1 calc R . .
H6B H -0.2478 0.0564 0.9275 0.041 Uiso 1 1 calc R . .
C17 C -0.4930(4) 0.17060(14) 1.1981(6) 0.0412(9) Uani 1 1 d . . .
H1A H -0.5425 0.1568 1.3197 0.049 Uiso 1 1 calc R . .
H1B H -0.5246 0.2056 1.1760 0.049 Uiso 1 1 calc R . .
C8 C 0.0121(4) 0.04741(14) 0.7695(6) 0.0391(9) Uani 1 1 d . . .
H8A H 0.0537 0.0135 0.7921 0.047 Uiso 1 1 calc R . .
H8B H 0.0733 0.0654 0.6735 0.047 Uiso 1 1 calc R . .
C9 C 0.0117(4) 0.14354(13) 1.2060(6) 0.0390(9) Uani 1 1 d . . .
H9A H 0.1227 0.1456 1.2685 0.047 Uiso 1 1 calc R . .
H9B H -0.0346 0.1222 1.3098 0.047 Uiso 1 1 calc R . .
C10 C -0.0116(4) 0.11979(13) 0.9748(6) 0.0349(8) Uani 1 1 d . . .
C11 C -0.4271(4) 0.06270(13) 0.6531(5) 0.0349(8) Uani 1 1 d . . .
H11A H -0.4565 0.0466 0.5017 0.042 Uiso 1 1 calc R . .
H11B H -0.4087 0.0981 0.6259 0.042 Uiso 1 1 calc R . .
C12 C -0.2305(4) 0.19835(14) 1.1292(6) 0.0440(9) Uani 1 1 d . . .
H12A H -0.2586 0.1864 0.9693 0.053 Uiso 1 1 calc R . .
H12B H -0.2617 0.2334 1.1309 0.053 Uiso 1 1 calc R . .
C13 C -0.7340(4) 0.19841(14) 0.7696(7) 0.0498(10) Uani 1 1 d . . .
H13A H -0.6941 0.2258 0.8712 0.075 Uiso 1 1 calc R . .
H13B H -0.8440 0.2029 0.7144 0.075 Uiso 1 1 calc R . .
H13C H -0.6817 0.1977 0.6389 0.075 Uiso 1 1 calc R . .
C14 C -0.3194(4) 0.16854(14) 1.2788(6) 0.0410(9) Uani 1 1 d . . .
H14A H -0.2860 0.1336 1.2809 0.049 Uiso 1 1 calc R . .
H14B H -0.2938 0.1812 1.4378 0.049 Uiso 1 1 calc R . .
C15 C -0.0568(4) 0.19515(14) 1.2051(6) 0.0454(10) Uani 1 1 d . . .
H15A H -0.0091 0.2163 1.1027 0.055 Uiso 1 1 calc R . .
H15B H -0.0289 0.2090 1.3617 0.055 Uiso 1 1 calc R . .

loop_
_atom_site_aniso_label
_atom_site_aniso_U_11
_atom_site_aniso_U_22
_atom_site_aniso_U_33
_atom_site_aniso_U_23
_atom_site_aniso_U_13
_atom_site_aniso_U_12
O2 0.0358(14) 0.0410(14) 0.0370(14) 0.0059(11) 0.0064(10) 0.0010(11)
O3 0.0362(14) 0.0447(15) 0.0507(16) 0.0143(12) 0.0074(11) 0.0083(11)
O1 0.0506(16) 0.0470(16) 0.0302(15) -0.0054(11) 0.0127(11) 0.0020(11)
O4 0.0472(16) 0.0487(16) 0.0328(14) 0.0050(12) 0.0021(11) 0.0017(12)
C2 0.041(2) 0.0301(19) 0.030(2) 0.0020(15) 0.0091(15) 0.0036(15)
C3 0.0307(19) 0.041(2) 0.0322(19) 0.0053(16) 0.0082(14) 0.0060(15)
C4 0.034(2) 0.042(2) 0.0307(19) 0.0003(16) 0.0038(14) 0.0044(15)
C5 0.034(2) 0.044(2) 0.0328(19) 0.0068(16) 0.0128(15) 0.0026(16)
C6 0.033(2) 0.041(2) 0.0308(19) -0.0024(15) 0.0106(14) -0.0049(15)
C17 0.047(2) 0.046(2) 0.033(2) 0.0011(16) 0.0120(16) 0.0119(17)
C8 0.037(2) 0.048(2) 0.035(2) 0.0002(17) 0.0131(15) 0.0033(16)
C9 0.034(2) 0.047(2) 0.033(2) 0.0029(17) -0.0012(15) -0.0067(16)
C10 0.0286(19) 0.041(2) 0.035(2) 0.0063(16) 0.0045(14) -0.0065(15)
C11 0.037(2) 0.041(2) 0.0284(19) -0.0007(15) 0.0111(15) 0.0027(15)
C12 0.049(2) 0.037(2) 0.043(2) 0.0026(17) 0.0015(17) 0.0021(17)
C13 0.055(2) 0.045(2) 0.046(2) 0.0122(19) 0.0029(18) 0.0125(18)
C14 0.052(2) 0.041(2) 0.028(2) -0.0009(16) 0.0012(16) 0.0038(17)
C15 0.053(2) 0.039(2) 0.040(2) -0.0021(17) 0.0000(17) -0.0127(18)

loop_
_atom_type_symbol
_atom_type_description
_atom_type_scat_dispersion_real
_atom_type_scat_dispersion_imag
_atom_type_scat_source
C C 0.0033 0.0016 'International Tables Vol C Tables 4.2.6.8 and 6.1.1.4'
H H 0.0000 0.0000 'International Tables Vol C Tables 4.2.6.8 and 6.1.1.4'
O O 0.0106 0.0060 'International Tables Vol C Tables 4.2.6.8 and 6.1.1.4'

loop_
_geom_angle_atom_site_label_1
_geom_angle_atom_site_label_2
_geom_angle_atom_site_label_3
_geom_angle
_geom_angle_site_symmetry_1
_geom_angle_site_symmetry_3
C10 O2 C8 113.4(3) . .
C13 O3 C3 114.1(3) . .
O1 C2 C8 119.3(3) . .
O1 C2 C6 121.4(3) . .
C8 C2 C6 119.2(3) . .
O3 C3 C5 105.7(3) . .
O3 C3 C17 110.6(3) . .
C5 C3 C17 113.5(3) . .
O3 C3 H3 109.0 . .
C5 C3 H3 109.0 . .
C17 C3 H3 109.0 . .
C5 C4 C11 114.8(3) . .
C5 C4 H4A 108.6 . .
C11 C4 H4A 108.6 . .
C5 C4 H4B 108.6 . .
C11 C4 H4B 108.6 . .
H4A C4 H4B 107.6 . .
C3 C5 C4 114.4(3) . .
C3 C5 H5A 108.7 . .
C4 C5 H5A 108.7 . .
C3 C5 H5B 108.7 . .
C4 C5 H5B 108.7 . .
H5A C5 H5B 107.6 . .
C11 C6 C2 112.3(3) . .
C11 C6 H6A 109.1 . .
C2 C6 H6A 109.1 . .
C11 C6 H6B 109.1 . .
C2 C6 H6B 109.1 . .
H6A C6 H6B 107.9 . .
C3 C17 C14 114.0(3) . .
C3 C17 H1A 108.8 . .
C14 C17 H1A 108.8 . .
C3 C17 H1B 108.8 . .
C14 C17 H1B 108.8 . .
H1A C17 H1B 107.7 . .
O2 C8 C2 114.3(3) . .
O2 C8 H8A 108.7 . .
C2 C8 H8A 108.7 . .
O2 C8 H8B 108.7 . .
C2 C8 H8B 108.7 . .
H8A C8 H8B 107.6 . .
C10 C9 C15 113.9(3) . .
C10 C9 H9A 108.8 . .
C15 C9 H9A 108.8 . .
C10 C9 H9B 108.8 . .
C15 C9 H9B 108.8 . .
H9A C9 H9B 107.7 . .
O4 C10 O2 121.9(3) . .
O4 C10 C9 126.4(3) . .
O2 C10 C9 111.7(3) . .
C6 C11 C4 114.8(3) . .
C6 C11 H11A 108.6 . .
C4 C11 H11A 108.6 . .
C6 C11 H11B 108.6 . .
C4 C11 H11B 108.6 . .
H11A C11 H11B 107.5 . .
C15 C12 C14 113.9(3) . .
C15 C12 H12A 108.8 . .
C14 C12 H12A 108.8 . .
C15 C12 H12B 108.8 . .
C14 C12 H12B 108.8 . .
H12A C12 H12B 107.7 . .
O3 C13 H13A 109.5 . .
O3 C13 H13B 109.5 . .
H13A C13 H13B 109.5 . .
O3 C13 H13C 109.5 . .
H13A C13 H13C 109.5 . .
H13B C13 H13C 109.5 . .
C17 C14 C12 113.8(3) . .
C17 C14 H14A 108.8 . .
C12 C14 H14A 108.8 . .
C17 C14 H14B 108.8 . .
C12 C14 H14B 108.8 . .
H14A C14 H14B 107.7 . .
C9 C15 C12 115.8(3) . .
C9 C15 H15A 108.3 . .
C12 C15 H15A 108.3 . .
C9 C15 H15B 108.3 . .
C12 C15 H15B 108.3 . .
H15A C15 H15B 107.4 . .

loop_
_geom_bond_atom_site_label_1
_geom_bond_atom_site_label_2
_geom_bond_distance
_geom_bond_site_symmetry_2
O2 C10 1.361(4) .
O2 C8 1.437(4) .
O3 C13 1.414(4) .
O3 C3 1.431(4) .
O1 C2 1.213(4) .
O4 C10 1.212(4) .
C2 C8 1.510(5) .
C2 C6 1.521(5) .
C3 C5 1.512(5) .
C3 C17 1.519(5) .
C3 H3 1.0000 .
C4 C5 1.525(5) .
C4 C11 1.533(5) .
C4 H4A 0.9900 .
C4 H4B 0.9900 .
C5 H5A 0.9900 .
C5 H5B 0.9900 .
C6 C11 1.512(5) .
C6 H6A 0.9900 .
C6 H6B 0.9900 .
C17 C14 1.530(5) .
C17 H1A 0.9900 .
C17 H1B 0.9900 .
C8 H8A 0.9900 .
C8 H8B 0.9900 .
C9 C10 1.496(5) .
C9 C15 1.524(5) .
C9 H9A 0.9900 .
C9 H9B 0.9900 .
C11 H11A 0.9900 .
C11 H11B 0.9900 .
C12 C15 1.529(5) .
C12 C14 1.530(5) .
C12 H12A 0.9900 .
C12 H12B 0.9900 .
C13 H13A 0.9800 .
C13 H13B 0.9800 .
C13 H13C 0.9800 .
C14 H14A 0.9900 .
C14 H14B 0.9900 .
C15 H15A 0.9900 .
C15 H15B 0.9900 .
